data_4000812
loop_
_publ_author_name
'Belik, Alexei A.'
'Abakumov, Artem M.'
'Tsirlin, Alexander A.'
'Hadermann, Joke'
'Kim, Jungeun'
'Van Tendeloo, Gustaaf'
'Takayama-Muromachi, Eiji'

_publ_section_title
;
 Structure and Magnetic Properties of BiFe0.75Mn0.25O3Perovskite Prepared
 at Ambient and High Pressure
;
_journal_issue 20
_journal_name_full 'Chemistry of Materials'
_journal_page_first 4505
_journal_paper_doi 10.1021/cm201774y
_journal_volume 23
_journal_year 2011
_chemical_formula_sum 'Bi Fe0.75 Mn0.25 O3'
_chemical_formula_weight 312.6
_chemical_name_systematic ' ?'
_space_group_IT_number 62
_symmetry_cell_setting orthorhombic
_symmetry_Int_Tables_number 62
_symmetry_space_group_name_Hall '-P 2ac 2n'
_symmetry_space_group_name_H-M 'P n m a'
_cell_angle_alpha 90
_cell_angle_beta 90
_cell_angle_gamma 90
_cell_formula_units_Z 16
_cell_length_a 5.60125(9)
_cell_length_b 15.6610(2)
_cell_length_c 11.25153(17)
_cell_measurement_temperature 0
_cell_volume 987.00(3)
_diffrn_ambient_temperature 0
_diffrn_radiation_type X-ray
_diffrn_radiation_wavelength 0.41916
_exptl_absorpt_coefficient_mu 19.534
_exptl_crystal_density_diffrn 8.4119
_exptl_crystal_F_000 798
_pd_instr_location ' ?'
_pd_meas_2theta_range_inc 0.01
_pd_meas_2theta_range_max 75.140
_pd_meas_2theta_range_min 0.010
_pd_meas_number_of_points 7514
_pd_proc_2theta_range_inc 0.01
_pd_proc_2theta_range_max 52.64
_pd_proc_2theta_range_min 3.7
_pd_proc_ls_background_function '12 Legendre polynoms'
_pd_proc_ls_pref_orient_corr none
_pd_proc_ls_profile_function Pseudo-Voigt
_pd_proc_ls_prof_R_factor 0.0288
_pd_proc_ls_prof_wR_expected 0.0142
_pd_proc_ls_prof_wR_factor 0.0397
_refine_ls_number_constraints 0
_refine_ls_number_parameters 64
_refine_ls_number_restraints 0
_refine_ls_shift/su_max 0.0486
_refine_ls_shift/su_mean 0.0056
_refine_ls_weighting_scheme sigma
_cod_data_source_file cm201774y_si_002.cif
_cod_data_source_block I
_cod_original_sg_symbol_Hall '-P -2xabc;-2yb;-2zac'
_cod_original_formula_sum 'Bi1 Fe0.75 Mn0.25 O3'
_cod_database_code 4000812

loop_
_symmetry_equiv_pos_site_id
_symmetry_equiv_pos_as_xyz
1 x,y,z
2 -x+1/2,-y,z+1/2
3 -x,y+1/2,-z
4 x+1/2,-y+1/2,-z+1/2
5 -x,-y,-z
6 x+1/2,y,-z+1/2
7 x,-y+1/2,z
8 -x+1/2,y+1/2,z+1/2

loop_
_atom_site_label
_atom_site_type_symbol
_atom_site_fract_x
_atom_site_fract_y
_atom_site_fract_z
_atom_site_adp_type
_atom_site_U_iso_or_equiv
_atom_site_symmetry_multiplicity
_atom_site_occupancy
_atom_site_calc_flag
Bi1 Bi 0.2025(4) 0.01057(9) 0.62689(15) Uiso 0.0148(2) 8 1 d
Bi2 Bi 0.2054(7) 0.25 0.6256(2) Uiso 0.0148(2) 4 1 d
Bi3 Bi 0.7801(6) 0.25 0.3611(2) Uiso 0.0148(2) 4 1 d
Fe1 Fe 0.2458(12) 0.1223(5) 0.8799(7) Uiso 0.0147(5) 8 0.75 d
Fe2 Fe 0.2496(12) 0.6239(5) 0.8779(7) Uiso 0.0147(5) 8 0.75 d
O1 O 0.805(4) 0.0043(13) 0.6688(17) Uiso 0.0038(18) 8 1 d
O2 O 0.788(7) 0.25 0.628(3) Uiso 0.0038(18) 4 1 d
O3 O 0.191(7) 0.25 0.419(3) Uiso 0.0038(18) 4 1 d
O4 O 0.081(4) 0.1317(17) 0.7247(19) Uiso 0.0038(18) 8 1 d
O6 O 0.049(4) 0.6520(14) 0.747(2) Uiso 0.0038(18) 8 1 d
O7 O -0.007(5) 0.4064(11) 0.484(3) Uiso 0.0038(18) 8 1 d
O5 O -0.038(4) 0.3894(16) -0.021(2) Uiso 0.0038(18) 8 1 d
Mn1 Mn 0.2458(12) 0.1223(5) 0.8799(7) Uiso 0.0147(5) 8 0.25 d
Mn2 Mn 0.2496(12) 0.6239(5) 0.8779(7) Uiso 0.0147(5) 8 0.25 d

loop_
_atom_type_symbol
_atom_type_scat_dispersion_real
_atom_type_scat_dispersion_imag
_atom_type_scat_source
Bi -0.6586 4.5733 'International Tables Vol C tables 4.2.6.8 and 6.1.1.1'
Fe 0.2025 0.3173 'International Tables Vol C tables 4.2.6.8 and 6.1.1.1'
O 0.0020 0.0019 'International Tables Vol C tables 4.2.6.8 and 6.1.1.1'
Mn 0.1845 0.2715 'International Tables Vol C tables 4.2.6.8 and 6.1.1.1'

loop_
_geom_bond_atom_site_label_1
_geom_bond_atom_site_label_2
_geom_bond_site_symmetry_2
_geom_bond_distance
_geom_bond_publ_flag
Bi1 O1 1_455 2.28(2) yes
Bi1 O1 . 3.41(2) yes
Bi1 O1 5_656 3.34(2) yes
Bi1 O1 6_456 2.37(2) yes
Bi1 O4 . 2.30(3) yes
Bi1 O4 6_556 3.30(2) yes
Bi1 O6 7_555 3.01(2) yes
Bi1 O7 3_546 2.33(3) yes
Bi1 O7 7_555 2.38(3) yes
Bi1 O5 4_555 2.45(2) yes
Bi1 O5 8_545 3.15(2) yes
Bi2 O2 1_455 2.34(4) yes
Bi2 O2 . 3.26(4) yes
Bi2 O2 4_456 2.81(4) yes
Bi2 O3 . 2.32(4) yes
Bi2 O4 . 2.27(3) yes
Bi2 O4 4_556 3.27(2) yes
Bi2 O4 6_556 3.27(2) yes
Bi2 O4 7_555 2.27(3) yes
Bi2 O7 . 3.15(2) yes
Bi2 O7 7_555 3.15(2) yes
Bi2 O5 4_555 2.87(2) yes
Bi2 O5 6_555 2.87(2) yes
Bi3 O2 . 3.00(4) yes
Bi3 O3 . 3.37(4) yes
Bi3 O3 1_655 2.39(4) yes
Bi3 O3 4_555 3.19(4) yes
Bi3 O6 2_564 2.72(2) yes
Bi3 O6 3_646 2.18(2) yes
Bi3 O6 5_666 2.18(2) yes
Bi3 O6 8_544 2.72(2) yes
Bi3 O7 1_655 3.06(2) yes
Bi3 O7 7_655 3.06(2) yes
Bi3 O5 4_555 3.34(2) yes
Bi3 O5 6_555 3.34(2) yes
Fe1 O1 6_456 1.96(2) yes
Fe1 O2 4_456 2.016(9) yes
Fe1 O4 . 1.98(2) yes
Fe1 O4 6_556 2.22(2) yes
Fe1 O7 4_556 2.11(3) yes
Fe1 O5 7_556 1.95(2) yes
Fe2 O1 4_456 2.10(2) yes
Fe2 O3 2_565 2.056(13) yes
Fe2 O6 . 1.91(3) yes
Fe2 O6 6_556 2.23(3) yes
Fe2 O7 2_565 1.93(3) yes
Fe2 O5 5_566 2.01(2) yes
